data_7021211
loop_
_publ_author_name
'C\'esar, Vincent'
'Barthes, C\'ecile'
'Farr\'e, Yoann C'
'Cuisiat, St\'ephane V'
'Vacher, Bernard Y.'
'Brousses, R\'emy'
'Lugan, No\"el'
'Lavigne, Guy'

_publ_section_title
;
 Anionic and zwitterionic copper(i) complexes incorporating an anionic
 N-heterocyclic carbene decorated with a malonate backbone: synthesis,
 structure and catalytic applications.
;
_journal_issue 20
_journal_name_full 'Dalton transactions (Cambridge, England : 2003)'
_journal_page_first 7373
_journal_page_last 7385
_journal_paper_doi 10.1039/c3dt32919d
_journal_volume 42
_journal_year 2013
_chemical_compound_source 'synthesis as described'
_chemical_formula_moiety 'C50 H61 Cu N4 O2, C H2 Cl2'
_chemical_formula_sum 'C51 H63 Cl2 Cu N4 O2'
_chemical_formula_weight 898.49
_chemical_name_systematic
;
?
;
_space_group_crystal_system monoclinic
_space_group_IT_number 14
_space_group_name_H-M_alt 'P 1 21/n 1'
_symmetry_Int_Tables_number 14
_symmetry_space_group_name_Hall '-P 2yn'
_symmetry_space_group_name_H-M 'P 1 21/n 1'
_atom_sites_solution_hydrogens geom
_atom_sites_solution_primary direct
_atom_sites_solution_secondary difmap
_audit_creation_date 2012-07-16T13:47:23-00:00
_audit_creation_method 'WinGX routine CIF_UPDATE'
_cell_angle_alpha 90
_cell_angle_beta 97.941(2)
_cell_angle_gamma 90
_cell_formula_units_Z 4
_cell_length_a 10.6769(4)
_cell_length_b 21.3996(8)
_cell_length_c 21.4688(8)
_cell_measurement_reflns_used 9717
_cell_measurement_temperature 173(2)
_cell_measurement_theta_max 29.57
_cell_measurement_theta_min 2.27
_cell_measurement_wavelength 0.71073
_cell_volume 4858.2(3)
_computing_molecular_graphics 'Ortep-3 for Windows (Farrugia, 2008)'
_computing_publication_material 'WinGX publication routines (Farrugia, 2008)'
_computing_structure_refinement 'SHELXL-97 (Sheldrick, 2008)'
_diffrn_ambient_temperature 173(2)
_diffrn_measured_fraction_theta_full 0.999
_diffrn_measured_fraction_theta_max 0.999
_diffrn_measurement_device_type 'Bruker APEX II'
_diffrn_measurement_method 'phi and omega scans'
_diffrn_radiation_monochromator graphite
_diffrn_radiation_probe x-ray
_diffrn_radiation_type MoK\a
_diffrn_radiation_wavelength 0.71073
_diffrn_reflns_av_R_equivalents 0.0278
_diffrn_reflns_av_unetI/netI 0.0072
_diffrn_reflns_limit_h_max 13
_diffrn_reflns_limit_h_min -13
_diffrn_reflns_limit_k_max 26
_diffrn_reflns_limit_k_min -26
_diffrn_reflns_limit_l_max 26
_diffrn_reflns_limit_l_min -26
_diffrn_reflns_number 477535
_diffrn_reflns_theta_full 26.37
_diffrn_reflns_theta_max 26.37
_diffrn_reflns_theta_min 2.13
_diffrn_standards_decay_% 0
_diffrn_standards_interval_count 0
_diffrn_standards_number 0
_exptl_absorpt_coefficient_mu 0.601
_exptl_absorpt_correction_T_max 0.746
_exptl_absorpt_correction_T_min 0.705
_exptl_absorpt_correction_type multi-scan
_exptl_absorpt_process_details
;
'SADABS, Sheldrick, Bruker, 2000'
;
_exptl_crystal_colour colorless
_exptl_crystal_density_diffrn 1.228
_exptl_crystal_density_method 'not measured'
_exptl_crystal_description block
_exptl_crystal_F_000 1904
_exptl_crystal_size_max 0.4
_exptl_crystal_size_mid 0.4
_exptl_crystal_size_min 0.25
_refine_diff_density_max 0.632
_refine_diff_density_min -0.597
_refine_diff_density_rms 0.055
_refine_ls_extinction_method none
_refine_ls_goodness_of_fit_ref 1.04
_refine_ls_hydrogen_treatment riding
_refine_ls_matrix_type full
_refine_ls_number_parameters 556
_refine_ls_number_reflns 9931
_refine_ls_number_restraints 0
_refine_ls_restrained_S_all 1.04
_refine_ls_R_factor_all 0.0452
_refine_ls_R_factor_gt 0.041
_refine_ls_shift/su_max 0.002
_refine_ls_shift/su_mean 0
_refine_ls_structure_factor_coef Fsqd
_refine_ls_weighting_details 'calc w=1/[\s^2^(Fo^2^)+(0.0473P)^2^+5.1388P] where P=(Fo^2^+2Fc^2^)/3'
_refine_ls_weighting_scheme calc
_refine_ls_wR_factor_gt 0.1033
_refine_ls_wR_factor_ref 0.1072
_reflns_number_gt 9130
_reflns_number_total 9931
_reflns_threshold_expression >2\s(I)
_cod_data_source_file c3dt32919d.txt
_cod_data_source_block 3af
_cod_depositor_comments
;
The following automatic conversions were performed:

'_space_group_crystal_system' value 'Monoclinic' changed to
'monoclinic' according to
/home/saulius/struct/CIF-dictionaries/cif_core.dic dictionary named
'cif_core.dic' version 2.4.2 from 2011-04-26.

Automatic conversion script
Id: cif_fix_values 1891 2012-01-12 08:04:46Z andrius 
;
_cod_database_code 7021211

loop_
_symmetry_equiv_pos_as_xyz
'x, y, z'
'-x+1/2, y+1/2, -z+1/2'
'-x, -y, -z'
'x-1/2, -y-1/2, z-1/2'

loop_
_atom_site_label
_atom_site_type_symbol
_atom_site_fract_x
_atom_site_fract_y
_atom_site_fract_z
_atom_site_U_iso_or_equiv
_atom_site_adp_type
_atom_site_occupancy
_atom_site_symmetry_multiplicity
_atom_site_calc_flag
_atom_site_refinement_flags
C1 C 0.58379(16) -0.01514(8) 0.77447(8) 0.0205(3) Uani 1 1 d .
C2 C 0.42955(17) 0.04510(9) 0.82725(9) 0.0264(4) Uani 1 1 d .
C3 C 0.42744(18) 0.09143(9) 0.78071(10) 0.0271(4) Uani 1 1 d .
C4 C 0.49389(18) 0.08465(8) 0.72977(9) 0.0253(4) Uani 1 1 d .
C5 C 0.3480(2) 0.14873(10) 0.78504(12) 0.0382(5) Uani 1 1 d .
H5A H 0.4004 0.1822 0.8062 0.057 Uiso 1 1 calc R
H5B H 0.2789 0.1391 0.8091 0.057 Uiso 1 1 calc R
H5C H 0.3128 0.1624 0.7427 0.057 Uiso 1 1 calc R
C6 C 0.51936(17) -0.05316(9) 0.87104(9) 0.0251(4) Uani 1 1 d .
C7 C 0.5899(2) -0.03947(10) 0.92915(9) 0.0325(4) Uani 1 1 d .
C8 C 0.5804(2) -0.08070(12) 0.97851(10) 0.0434(6) Uani 1 1 d .
H8 H 0.6268 -0.0723 1.0186 0.052 Uiso 1 1 calc R
C9 C 0.5051(3) -0.13360(12) 0.97066(11) 0.0456(6) Uani 1 1 d .
C10 C 0.4395(2) -0.14634(11) 0.91175(11) 0.0393(5) Uani 1 1 d .
H10 H 0.3899 -0.1832 0.9059 0.047 Uiso 1 1 calc R
C11 C 0.44459(18) -0.10638(9) 0.86097(10) 0.0293(4) Uani 1 1 d .
C12 C 0.6711(2) 0.01773(12) 0.93859(11) 0.0431(5) Uani 1 1 d .
H12A H 0.7126 0.0192 0.9822 0.065 Uiso 1 1 calc R
H12B H 0.6185 0.055 0.9296 0.065 Uiso 1 1 calc R
H12C H 0.7354 0.0163 0.9101 0.065 Uiso 1 1 calc R
C13 C 0.4942(4) -0.17697(15) 1.02553(14) 0.0730(10) Uani 1 1 d .
H13A H 0.5643 -0.1691 1.0591 0.109 Uiso 1 1 calc R
H13B H 0.4975 -0.2205 1.0116 0.109 Uiso 1 1 calc R
H13C H 0.4137 -0.1694 1.0414 0.109 Uiso 1 1 calc R
C14 C 0.3688(2) -0.11970(10) 0.79814(11) 0.0363(5) Uani 1 1 d .
H14A H 0.3215 -0.1587 0.8005 0.054 Uiso 1 1 calc R
H14B H 0.4258 -0.1238 0.7663 0.054 Uiso 1 1 calc R
H14C H 0.3095 -0.0853 0.7866 0.054 Uiso 1 1 calc R
C15 C 0.64118(18) 0.02397(8) 0.67714(8) 0.0238(4) Uani 1 1 d .
C16 C 0.75955(18) 0.05204(9) 0.68300(9) 0.0275(4) Uani 1 1 d .
C17 C 0.8233(2) 0.05193(10) 0.63080(10) 0.0334(4) Uani 1 1 d .
H17 H 0.9052 0.07 0.6341 0.04 Uiso 1 1 calc R
C18 C 0.7704(2) 0.02606(10) 0.57412(10) 0.0361(5) Uani 1 1 d .
C19 C 0.6527(2) -0.00201(10) 0.57036(10) 0.0359(5) Uani 1 1 d .
H19 H 0.617 -0.0208 0.5319 0.043 Uiso 1 1 calc R
C20 C 0.5851(2) -0.00344(9) 0.62138(9) 0.0297(4) Uani 1 1 d .
C21 C 0.8125(2) 0.08459(11) 0.74282(11) 0.0371(5) Uani 1 1 d .
H21A H 0.8976 0.1001 0.7392 0.056 Uiso 1 1 calc R
H21B H 0.8168 0.0552 0.778 0.056 Uiso 1 1 calc R
H21C H 0.7578 0.1198 0.7503 0.056 Uiso 1 1 calc R
C22 C 0.8391(3) 0.03069(13) 0.51732(12) 0.0509(6) Uani 1 1 d .
H22A H 0.8052 0.0659 0.491 0.076 Uiso 1 1 calc R
H22B H 0.8271 -0.0081 0.4929 0.076 Uiso 1 1 calc R
H22C H 0.9295 0.0373 0.5311 0.076 Uiso 1 1 calc R
C23 C 0.4534(2) -0.03021(12) 0.61591(11) 0.0426(5) Uani 1 1 d .
H23A H 0.4471 -0.058 0.6516 0.064 Uiso 1 1 calc R
H23B H 0.4354 -0.0539 0.5766 0.064 Uiso 1 1 calc R
H23C H 0.392 0.0039 0.6159 0.064 Uiso 1 1 calc R
C24 C 0.82983(17) -0.14606(8) 0.77737(8) 0.0225(4) Uani 1 1 d .
C25 C 0.92748(19) -0.24039(9) 0.79232(10) 0.0303(4) Uani 1 1 d .
H25 H 0.9397 -0.2839 0.7995 0.036 Uiso 1 1 calc R
C26 C 1.01618(19) -0.19819(9) 0.78441(10) 0.0300(4) Uani 1 1 d .
H26 H 1.1039 -0.206 0.7849 0.036 Uiso 1 1 calc R
C27 C 1.01851(17) -0.08595(8) 0.75519(9) 0.0242(4) Uani 1 1 d .
C28 C 1.05146(17) -0.03698(9) 0.79760(9) 0.0269(4) Uani 1 1 d .
C29 C 1.11585(19) 0.01320(10) 0.77567(10) 0.0319(4) Uani 1 1 d .
H29 H 1.1394 0.0475 0.8029 0.038 Uiso 1 1 calc R
C30 C 1.1464(2) 0.01422(10) 0.71513(10) 0.0346(5) Uani 1 1 d .
H30 H 1.1903 0.0491 0.7014 0.041 Uiso 1 1 calc R
C31 C 1.1135(2) -0.03493(10) 0.67457(10) 0.0332(4) Uani 1 1 d .
H31 H 1.1351 -0.0336 0.6331 0.04 Uiso 1 1 calc R
C32 C 1.04896(18) -0.08655(9) 0.69376(9) 0.0280(4) Uani 1 1 d .
C33 C 1.02380(19) -0.03993(10) 0.86524(10) 0.0318(4) Uani 1 1 d .
H33 H 0.937 -0.0576 0.8648 0.038 Uiso 1 1 calc R
C34 C 1.0276(2) 0.02404(12) 0.89749(11) 0.0437(5) Uani 1 1 d .
H34A H 1.1137 0.0409 0.9014 0.066 Uiso 1 1 calc R
H34B H 1.0022 0.0195 0.9394 0.066 Uiso 1 1 calc R
H34C H 0.9694 0.0526 0.8723 0.066 Uiso 1 1 calc R
C35 C 1.1174(3) -0.08346(12) 0.90436(11) 0.0449(6) Uani 1 1 d .
H35A H 1.1125 -0.1252 0.8854 0.067 Uiso 1 1 calc R
H35B H 1.0964 -0.086 0.9473 0.067 Uiso 1 1 calc R
H35C H 1.2034 -0.067 0.9054 0.067 Uiso 1 1 calc R
C36 C 1.0174(2) -0.14141(10) 0.64911(10) 0.0352(5) Uani 1 1 d .
H36 H 0.9731 -0.1737 0.6718 0.042 Uiso 1 1 calc R
C37 C 0.9289(3) -0.12241(14) 0.59061(13) 0.0611(8) Uani 1 1 d .
H37A H 0.8498 -0.1064 0.6028 0.092 Uiso 1 1 calc R
H37B H 0.9108 -0.1588 0.5631 0.092 Uiso 1 1 calc R
H37C H 0.9689 -0.0898 0.5682 0.092 Uiso 1 1 calc R
C38 C 1.1383(3) -0.17108(14) 0.63172(15) 0.0582(7) Uani 1 1 d .
H38A H 1.1163 -0.2072 0.6044 0.087 Uiso 1 1 calc R
H38B H 1.192 -0.1847 0.6701 0.087 Uiso 1 1 calc R
H38C H 1.184 -0.1404 0.6096 0.087 Uiso 1 1 calc R
C39 C 0.69478(18) -0.23672(9) 0.79484(10) 0.0282(4) Uani 1 1 d .
C40 C 0.6754(2) -0.25665(10) 0.85471(11) 0.0395(5) Uani 1 1 d .
C41 C 0.5582(3) -0.28372(11) 0.85954(13) 0.0490(6) Uani 1 1 d .
H41 H 0.5404 -0.2976 0.8994 0.059 Uiso 1 1 calc R
C42 C 0.4681(2) -0.29060(12) 0.80788(15) 0.0514(7) Uani 1 1 d .
H42 H 0.3885 -0.3084 0.8127 0.062 Uiso 1 1 calc R
C43 C 0.4914(2) -0.27207(11) 0.74930(13) 0.0459(6) Uani 1 1 d .
H43 H 0.4282 -0.2778 0.714 0.055 Uiso 1 1 calc R
C44 C 0.6067(2) -0.24490(9) 0.74088(11) 0.0340(4) Uani 1 1 d .
C45 C 0.7777(4) -0.25121(14) 0.91215(13) 0.0725(10) Uani 1 1 d .
H45 H 0.8533 -0.2609 0.8911 0.087 Uiso 1 1 calc R
C46 C 0.8108(3) -0.18586(13) 0.93203(14) 0.0551(7) Uani 1 1 d .
H46A H 0.7335 -0.1629 0.9372 0.083 Uiso 1 1 calc R
H46B H 0.8533 -0.1653 0.8999 0.083 Uiso 1 1 calc R
H46C H 0.8673 -0.1864 0.9721 0.083 Uiso 1 1 calc R
C47 C 0.7891(5) -0.29961(19) 0.9557(3) 0.132(2) Uani 1 1 d .
H47A H 0.8597 -0.2909 0.9888 0.198 Uiso 1 1 calc R
H47B H 0.8049 -0.3389 0.9347 0.198 Uiso 1 1 calc R
H47C H 0.7107 -0.3032 0.9744 0.198 Uiso 1 1 calc R
C48 C 0.6356(3) -0.22784(12) 0.67576(11) 0.0466(6) Uani 1 1 d .
H48 H 0.6998 -0.1935 0.6814 0.056 Uiso 1 1 calc R
C49 C 0.5240(5) -0.2030(3) 0.6336(2) 0.142(3) Uani 1 1 d .
H49A H 0.5516 -0.1862 0.5953 0.214 Uiso 1 1 calc R
H49B H 0.4843 -0.1696 0.6554 0.214 Uiso 1 1 calc R
H49C H 0.4629 -0.2367 0.6226 0.214 Uiso 1 1 calc R
C50 C 0.6936(7) -0.2801(2) 0.6454(2) 0.144(3) Uani 1 1 d .
H50A H 0.7625 -0.2979 0.675 0.217 Uiso 1 1 calc R
H50B H 0.7271 -0.2649 0.608 0.217 Uiso 1 1 calc R
H50C H 0.6297 -0.3123 0.6332 0.217 Uiso 1 1 calc R
C100 C 0.6625(3) -0.15087(14) 0.44210(14) 0.0590(7) Uani 1 1 d .
H10A H 0.6464 -0.1314 0.4821 0.071 Uiso 1 1 calc R
H10B H 0.5912 -0.1399 0.4094 0.071 Uiso 1 1 calc R
N1 N 0.51384(14) -0.00698(7) 0.82135(7) 0.0224(3) Uani 1 1 d .
N2 N 0.56907(14) 0.02893(7) 0.72922(7) 0.0221(3) Uani 1 1 d .
N3 N 0.81436(15) -0.20808(7) 0.78805(8) 0.0255(3) Uani 1 1 d .
N4 N 0.95592(14) -0.14063(7) 0.77529(7) 0.0241(3) Uani 1 1 d .
O1 O 0.36861(14) 0.04469(7) 0.87196(7) 0.0354(3) Uani 1 1 d .
O2 O 0.49547(14) 0.12142(6) 0.68493(7) 0.0328(3) Uani 1 1 d .
Cu1 Cu 0.704292(19) -0.081877(10) 0.773654(10) 0.02045(7) Uani 1 1 d .
Cl1 Cl 0.80331(8) -0.12072(4) 0.42069(4) 0.0721(2) Uani 1 1 d .
Cl2 Cl 0.66886(11) -0.23228(5) 0.45129(5) 0.0920(3) Uani 1 1 d .

loop_
_atom_site_aniso_label
_atom_site_aniso_U_11
_atom_site_aniso_U_22
_atom_site_aniso_U_33
_atom_site_aniso_U_23
_atom_site_aniso_U_13
_atom_site_aniso_U_12
C1 0.0204(8) 0.0193(8) 0.0214(8) -0.0005(6) 0.0015(6) -0.0012(6)
C2 0.0217(9) 0.0272(9) 0.0293(9) -0.0058(7) 0.0001(7) 0.0043(7)
C3 0.0243(9) 0.0209(9) 0.0354(10) -0.0039(7) 0.0010(8) 0.0037(7)
C4 0.0241(9) 0.0175(8) 0.0325(10) -0.0005(7) -0.0025(7) -0.0006(7)
C5 0.0370(11) 0.0266(10) 0.0510(13) -0.0017(9) 0.0058(10) 0.0102(9)
C6 0.0240(9) 0.0287(9) 0.0239(9) 0.0041(7) 0.0079(7) 0.0079(7)
C7 0.0318(10) 0.0391(11) 0.0270(10) 0.0003(8) 0.0053(8) 0.0118(9)
C8 0.0537(14) 0.0532(15) 0.0236(10) 0.0058(9) 0.0062(9) 0.0208(11)
C9 0.0618(15) 0.0430(13) 0.0366(12) 0.0160(10) 0.0233(11) 0.0216(12)
C10 0.0428(12) 0.0316(11) 0.0477(13) 0.0106(9) 0.0209(10) 0.0085(9)
C11 0.0268(9) 0.0290(10) 0.0341(10) 0.0046(8) 0.0111(8) 0.0065(8)
C12 0.0381(12) 0.0533(14) 0.0351(11) -0.0081(10) -0.0046(9) 0.0021(10)
C13 0.115(3) 0.0613(19) 0.0498(16) 0.0287(14) 0.0375(18) 0.0261(18)
C14 0.0328(11) 0.0311(11) 0.0447(12) 0.0000(9) 0.0038(9) -0.0032(9)
C15 0.0289(9) 0.0186(8) 0.0245(9) 0.0047(7) 0.0058(7) 0.0026(7)
C16 0.0288(9) 0.0226(9) 0.0309(10) 0.0049(7) 0.0038(8) 0.0017(7)
C17 0.0308(10) 0.0303(10) 0.0410(11) 0.0077(9) 0.0114(9) 0.0014(8)
C18 0.0443(12) 0.0322(11) 0.0346(11) 0.0067(9) 0.0159(9) 0.0075(9)
C19 0.0498(13) 0.0329(11) 0.0257(10) -0.0011(8) 0.0073(9) 0.0018(9)
C20 0.0366(11) 0.0246(9) 0.0275(9) 0.0028(7) 0.0030(8) -0.0007(8)
C21 0.0315(11) 0.0383(12) 0.0402(12) -0.0021(9) 0.0008(9) -0.0060(9)
C22 0.0603(16) 0.0545(15) 0.0438(13) 0.0055(11) 0.0278(12) 0.0062(12)
C23 0.0434(13) 0.0470(13) 0.0365(11) -0.0058(10) 0.0025(10) -0.0139(11)
C24 0.0241(9) 0.0199(8) 0.0238(8) 0.0011(7) 0.0037(7) 0.0001(7)
C25 0.0324(10) 0.0216(9) 0.0361(10) 0.0028(8) 0.0024(8) 0.0067(8)
C26 0.0256(9) 0.0250(9) 0.0393(11) 0.0024(8) 0.0041(8) 0.0076(8)
C27 0.0199(8) 0.0226(9) 0.0303(9) 0.0023(7) 0.0042(7) 0.0017(7)
C28 0.0220(9) 0.0273(9) 0.0311(10) -0.0002(8) 0.0027(7) 0.0031(7)
C29 0.0285(10) 0.0268(10) 0.0394(11) -0.0036(8) 0.0016(8) -0.0031(8)
C30 0.0300(10) 0.0310(10) 0.0426(12) 0.0069(9) 0.0050(9) -0.0066(8)
C31 0.0326(10) 0.0367(11) 0.0312(10) 0.0042(8) 0.0070(8) -0.0026(9)
C32 0.0253(9) 0.0284(10) 0.0304(10) 0.0002(8) 0.0038(8) -0.0001(7)
C33 0.0277(10) 0.0369(11) 0.0313(10) -0.0046(8) 0.0060(8) -0.0008(8)
C34 0.0475(13) 0.0459(13) 0.0373(12) -0.0127(10) 0.0039(10) 0.0035(11)
C35 0.0553(15) 0.0479(14) 0.0309(11) 0.0024(10) 0.0041(10) 0.0092(11)
C36 0.0436(12) 0.0328(11) 0.0296(10) -0.0025(8) 0.0059(9) -0.0032(9)
C37 0.081(2) 0.0498(16) 0.0451(14) -0.0027(12) -0.0178(14) -0.0052(14)
C38 0.0658(18) 0.0502(15) 0.0624(17) -0.0194(13) 0.0223(14) 0.0031(13)
C39 0.0285(10) 0.0189(9) 0.0375(10) 0.0002(8) 0.0062(8) -0.0017(7)
C40 0.0537(14) 0.0282(11) 0.0384(12) -0.0029(9) 0.0130(10) -0.0136(10)
C41 0.0630(16) 0.0343(12) 0.0560(15) -0.0045(11) 0.0309(13) -0.0149(11)
C42 0.0356(12) 0.0365(12) 0.085(2) -0.0010(13) 0.0205(13) -0.0081(10)
C43 0.0317(11) 0.0343(12) 0.0682(16) 0.0027(11) -0.0053(11) -0.0034(9)
C44 0.0318(10) 0.0239(10) 0.0446(12) 0.0029(8) -0.0005(9) 0.0000(8)
C45 0.121(3) 0.0547(17) 0.0364(13) 0.0076(12) -0.0084(15) -0.0438(18)
C46 0.0545(16) 0.0508(15) 0.0579(16) -0.0151(13) 0.0005(13) -0.0042(12)
C47 0.161(5) 0.058(2) 0.145(4) 0.020(2) -0.090(4) -0.033(3)
C48 0.0566(15) 0.0408(13) 0.0383(12) 0.0077(10) -0.0073(11) -0.0093(11)
C49 0.153(5) 0.205(6) 0.068(3) 0.057(3) 0.012(3) 0.107(5)
C50 0.275(8) 0.101(3) 0.078(3) 0.040(2) 0.099(4) 0.087(4)
C100 0.0651(18) 0.0636(18) 0.0465(15) 0.0032(13) 0.0014(13) 0.0139(14)
N1 0.0216(7) 0.0234(8) 0.0223(7) 0.0006(6) 0.0035(6) 0.0033(6)
N2 0.0241(7) 0.0186(7) 0.0236(7) 0.0012(6) 0.0032(6) 0.0008(6)
N3 0.0259(8) 0.0193(7) 0.0313(8) 0.0017(6) 0.0042(6) 0.0006(6)
N4 0.0222(7) 0.0207(7) 0.0293(8) 0.0016(6) 0.0039(6) 0.0020(6)
O1 0.0332(8) 0.0444(9) 0.0303(7) -0.0025(6) 0.0098(6) 0.0124(6)
O2 0.0392(8) 0.0202(6) 0.0382(8) 0.0070(6) 0.0023(6) 0.0022(6)
Cu1 0.02049(12) 0.01770(12) 0.02364(12) 0.00186(8) 0.00471(8) 0.00189(8)
Cl1 0.0730(5) 0.0827(6) 0.0604(4) -0.0059(4) 0.0080(4) -0.0035(4)
Cl2 0.1115(8) 0.0622(5) 0.0961(7) 0.0097(5) -0.0071(6) 0.0036(5)

loop_
_atom_type_symbol
_atom_type_description
_atom_type_scat_dispersion_real
_atom_type_scat_dispersion_imag
_atom_type_scat_source
C C 0.0033 0.0016 'International Tables Vol C Tables 4.2.6.8 and 6.1.1.4'
H H 0 0 'International Tables Vol C Tables 4.2.6.8 and 6.1.1.4'
N N 0.0061 0.0033 'International Tables Vol C Tables 4.2.6.8 and 6.1.1.4'
O O 0.0106 0.006 'International Tables Vol C Tables 4.2.6.8 and 6.1.1.4'
Cu Cu 0.3201 1.2651 'International Tables Vol C Tables 4.2.6.8 and 6.1.1.4'
Cl Cl 0.1484 0.1585 'International Tables Vol C Tables 4.2.6.8 and 6.1.1.4'

loop_
_geom_angle_atom_site_label_1
_geom_angle_atom_site_label_2
_geom_angle_atom_site_label_3
_geom_angle
N1 C1 N2 115.29(15)
N1 C1 Cu1 122.97(13)
N2 C1 Cu1 121.64(13)
O1 C2 C3 126.92(18)
O1 C2 N1 117.64(17)
C3 C2 N1 115.44(16)
C4 C3 C2 121.71(17)
C4 C3 C5 119.20(18)
C2 C3 C5 119.06(18)
O2 C4 C3 127.21(18)
O2 C4 N2 116.77(17)
C3 C4 N2 116.02(16)
C3 C5 H5A 109.5
C3 C5 H5B 109.5
H5A C5 H5B 109.5
C3 C5 H5C 109.5
H5A C5 H5C 109.5
H5B C5 H5C 109.5
C11 C6 C7 122.54(18)
C11 C6 N1 118.68(17)
C7 C6 N1 118.47(18)
C8 C7 C6 117.4(2)
C8 C7 C12 121.1(2)
C6 C7 C12 121.54(19)
C9 C8 C7 121.8(2)
C9 C8 H8 119.1
C7 C8 H8 119.1
C8 C9 C10 118.9(2)
C8 C9 C13 120.7(3)
C10 C9 C13 120.3(3)
C9 C10 C11 121.6(2)
C9 C10 H10 119.2
C11 C10 H10 119.2
C6 C11 C10 117.7(2)
C6 C11 C14 121.45(18)
C10 C11 C14 120.8(2)
C7 C12 H12A 109.5
C7 C12 H12B 109.5
H12A C12 H12B 109.5
C7 C12 H12C 109.5
H12A C12 H12C 109.5
H12B C12 H12C 109.5
C9 C13 H13A 109.5
C9 C13 H13B 109.5
H13A C13 H13B 109.5
C9 C13 H13C 109.5
H13A C13 H13C 109.5
H13B C13 H13C 109.5
C11 C14 H14A 109.5
C11 C14 H14B 109.5
H14A C14 H14B 109.5
C11 C14 H14C 109.5
H14A C14 H14C 109.5
H14B C14 H14C 109.5
C16 C15 C20 122.54(18)
C16 C15 N2 118.23(17)
C20 C15 N2 118.96(17)
C15 C16 C17 117.86(18)
C15 C16 C21 120.57(18)
C17 C16 C21 121.47(19)
C18 C17 C16 121.6(2)
C18 C17 H17 119.2
C16 C17 H17 119.2
C17 C18 C19 118.78(19)
C17 C18 C22 119.9(2)
C19 C18 C22 121.3(2)
C18 C19 C20 121.9(2)
C18 C19 H19 119.1
C20 C19 H19 119.1
C15 C20 C19 117.33(19)
C15 C20 C23 120.84(18)
C19 C20 C23 121.74(19)
C16 C21 H21A 109.5
C16 C21 H21B 109.5
H21A C21 H21B 109.5
C16 C21 H21C 109.5
H21A C21 H21C 109.5
H21B C21 H21C 109.5
C18 C22 H22A 109.5
C18 C22 H22B 109.5
H22A C22 H22B 109.5
C18 C22 H22C 109.5
H22A C22 H22C 109.5
H22B C22 H22C 109.5
C20 C23 H23A 109.5
C20 C23 H23B 109.5
H23A C23 H23B 109.5
C20 C23 H23C 109.5
H23A C23 H23C 109.5
H23B C23 H23C 109.5
N4 C24 N3 103.47(15)
N4 C24 Cu1 128.99(13)
N3 C24 Cu1 127.34(13)
C26 C25 N3 106.34(17)
C26 C25 H25 126.8
N3 C25 H25 126.8
C25 C26 N4 107.11(17)
C25 C26 H26 126.4
N4 C26 H26 126.4
C28 C27 C32 123.26(17)
C28 C27 N4 119.82(17)
C32 C27 N4 116.83(16)
C29 C28 C27 116.66(18)
C29 C28 C33 121.64(18)
C27 C28 C33 121.63(17)
C30 C29 C28 121.45(19)
C30 C29 H29 119.3
C28 C29 H29 119.3
C31 C30 C29 120.57(19)
C31 C30 H30 119.7
C29 C30 H30 119.7
C30 C31 C32 120.71(19)
C30 C31 H31 119.6
C32 C31 H31 119.6
C31 C32 C27 117.34(18)
C31 C32 C36 120.00(18)
C27 C32 C36 122.63(18)
C28 C33 C35 110.53(17)
C28 C33 C34 113.41(18)
C35 C33 C34 108.75(18)
C28 C33 H33 108
C35 C33 H33 108
C34 C33 H33 108
C33 C34 H34A 109.5
C33 C34 H34B 109.5
H34A C34 H34B 109.5
C33 C34 H34C 109.5
H34A C34 H34C 109.5
H34B C34 H34C 109.5
C33 C35 H35A 109.5
C33 C35 H35B 109.5
H35A C35 H35B 109.5
C33 C35 H35C 109.5
H35A C35 H35C 109.5
H35B C35 H35C 109.5
C37 C36 C32 111.83(19)
C37 C36 C38 111.0(2)
C32 C36 C38 110.66(19)
C37 C36 H36 107.7
C32 C36 H36 107.7
C38 C36 H36 107.7
C36 C37 H37A 109.5
C36 C37 H37B 109.5
H37A C37 H37B 109.5
C36 C37 H37C 109.5
H37A C37 H37C 109.5
H37B C37 H37C 109.5
C36 C38 H38A 109.5
C36 C38 H38B 109.5
H38A C38 H38B 109.5
C36 C38 H38C 109.5
H38A C38 H38C 109.5
H38B C38 H38C 109.5
C40 C39 C44 123.78(19)
C40 C39 N3 117.94(18)
C44 C39 N3 118.24(18)
C39 C40 C41 116.3(2)
C39 C40 C45 122.5(2)
C41 C40 C45 121.2(2)
C42 C41 C40 121.3(2)
C42 C41 H41 119.3
C40 C41 H41 119.3
C41 C42 C43 120.9(2)
C41 C42 H42 119.5
C43 C42 H42 119.5
C42 C43 C44 120.9(2)
C42 C43 H43 119.6
C44 C43 H43 119.6
C43 C44 C39 116.7(2)
C43 C44 C48 121.0(2)
C39 C44 C48 122.3(2)
C47 C45 C46 120.8(3)
C47 C45 C40 118.1(3)
C46 C45 C40 114.5(3)
C47 C45 H45 98.6
C46 C45 H45 98.6
C40 C45 H45 98.6
C45 C46 H46A 109.5
C45 C46 H46B 109.5
H46A C46 H46B 109.5
C45 C46 H46C 109.5
H46A C46 H46C 109.5
H46B C46 H46C 109.5
C45 C47 H47A 109.5
C45 C47 H47B 109.5
H47A C47 H47B 109.5
C45 C47 H47C 109.5
H47A C47 H47C 109.5
H47B C47 H47C 109.5
C50 C48 C49 110.6(4)
C50 C48 C44 112.1(2)
C49 C48 C44 113.4(3)
C50 C48 H48 106.7
C49 C48 H48 106.7
C44 C48 H48 106.7
C48 C49 H49A 109.5
C48 C49 H49B 109.5
H49A C49 H49B 109.5
C48 C49 H49C 109.5
H49A C49 H49C 109.5
H49B C49 H49C 109.5
C48 C50 H50A 109.5
C48 C50 H50B 109.5
H50A C50 H50B 109.5
C48 C50 H50C 109.5
H50A C50 H50C 109.5
H50B C50 H50C 109.5
Cl2 C100 Cl1 111.91(17)
Cl2 C100 H10A 109.2
Cl1 C100 H10A 109.2
Cl2 C100 H10B 109.2
Cl1 C100 H10B 109.2
H10A C100 H10B 107.9
C1 N1 C2 125.52(15)
C1 N1 C6 119.47(15)
C2 N1 C6 115.01(14)
C1 N2 C4 125.73(15)
C1 N2 C15 118.98(15)
C4 N2 C15 115.10(14)
C24 N3 C25 111.92(16)
C24 N3 C39 124.16(16)
C25 N3 C39 123.92(16)
C24 N4 C26 111.16(16)
C24 N4 C27 125.55(15)
C26 N4 C27 122.40(15)
C24 Cu1 C1 176.49(8)

loop_
_geom_bond_atom_site_label_1
_geom_bond_atom_site_label_2
_geom_bond_distance
C1 N1 1.345(2)
C1 N2 1.347(2)
C1 Cu1 1.9239(17)
C2 O1 1.232(2)
C2 C3 1.406(3)
C2 N1 1.449(2)
C3 C4 1.391(3)
C3 C5 1.501(3)
C4 O2 1.245(2)
C4 N2 1.438(2)
C5 H5A 0.98
C5 H5B 0.98
C5 H5C 0.98
C6 C11 1.390(3)
C6 C7 1.396(3)
C6 N1 1.449(2)
C7 C8 1.393(3)
C7 C12 1.498(3)
C8 C9 1.385(4)
C8 H8 0.95
C9 C10 1.385(4)
C9 C13 1.517(3)
C10 C11 1.392(3)
C10 H10 0.95
C11 C14 1.501(3)
C12 H12A 0.98
C12 H12B 0.98
C12 H12C 0.98
C13 H13A 0.98
C13 H13B 0.98
C13 H13C 0.98
C14 H14A 0.98
C14 H14B 0.98
C14 H14C 0.98
C15 C16 1.389(3)
C15 C20 1.392(3)
C15 N2 1.446(2)
C16 C17 1.389(3)
C16 C21 1.501(3)
C17 C18 1.384(3)
C17 H17 0.95
C18 C19 1.385(3)
C18 C22 1.510(3)
C19 C20 1.393(3)
C19 H19 0.95
C20 C23 1.508(3)
C21 H21A 0.98
C21 H21B 0.98
C21 H21C 0.98
C22 H22A 0.98
C22 H22B 0.98
C22 H22C 0.98
C23 H23A 0.98
C23 H23B 0.98
C23 H23C 0.98
C24 N4 1.358(2)
C24 N3 1.361(2)
C24 Cu1 1.9131(18)
C25 C26 1.336(3)
C25 N3 1.384(2)
C25 H25 0.95
C26 N4 1.391(2)
C26 H26 0.95
C27 C28 1.401(3)
C27 C32 1.401(3)
C27 N4 1.443(2)
C28 C29 1.392(3)
C28 C33 1.523(3)
C29 C30 1.383(3)
C29 H29 0.95
C30 C31 1.380(3)
C30 H30 0.95
C31 C32 1.394(3)
C31 H31 0.95
C32 C36 1.524(3)
C33 C35 1.530(3)
C33 C34 1.532(3)
C33 H33 1
C34 H34A 0.98
C34 H34B 0.98
C34 H34C 0.98
C35 H35A 0.98
C35 H35B 0.98
C35 H35C 0.98
C36 C37 1.519(3)
C36 C38 1.530(3)
C36 H36 1
C37 H37A 0.98
C37 H37B 0.98
C37 H37C 0.98
C38 H38A 0.98
C38 H38B 0.98
C38 H38C 0.98
C39 C40 1.396(3)
C39 C44 1.399(3)
C39 N3 1.442(2)
C40 C41 1.397(3)
C40 C45 1.535(4)
C41 C42 1.372(4)
C41 H41 0.95
C42 C43 1.374(4)
C42 H42 0.95
C43 C44 1.395(3)
C43 H43 0.95
C44 C48 1.517(3)
C45 C47 1.390(5)
C45 C46 1.490(4)
C45 H45 1
C46 H46A 0.98
C46 H46B 0.98
C46 H46C 0.98
C47 H47A 0.98
C47 H47B 0.98
C47 H47C 0.98
C48 C50 1.473(5)
C48 C49 1.491(5)
C48 H48 1
C49 H49A 0.98
C49 H49B 0.98
C49 H49C 0.98
C50 H50A 0.98
C50 H50B 0.98
C50 H50C 0.98
C100 Cl2 1.754(3)
C100 Cl1 1.755(3)
C100 H10A 0.99
C100 H10B 0.99
